data_7019314
loop_
_publ_author_name
'Prasad, Thazhe Kootteri'
'Poneti, Giordano'
'Sorace, Lorenzo'
'Rodriguez-Douton, Maria Jesus'
'Barra, Anne-Laure'
'Neugebauer, Petr'
'Costantino, Luca'
'Sessoli, Roberta'
'Cornia, Andrea'

_publ_section_title
;
 Magnetic and optical bistability in tetrairon(iii) single molecule
 magnets functionalized with azobenzene groups.
;
_journal_issue 27
_journal_name_full 'Dalton transactions (Cambridge, England : 2003)'
_journal_page_first 8368
_journal_page_last 8378
_journal_paper_doi 10.1039/c2dt30172e
_journal_volume 41
_journal_year 2012
_chemical_compound_source synthesis
_chemical_formula_iupac '[C98 H144 Fe4 N4 O18]'
_chemical_formula_moiety 'C98 H144 Fe4 N4 O18'
_chemical_formula_sum 'C98 H144 Fe4 N4 O18'
_chemical_formula_weight 1889.57
_chemical_name_systematic
;
?
;
_space_group_IT_number 15
_symmetry_cell_setting monoclinic
_symmetry_Int_Tables_number 15
_symmetry_space_group_name_Hall '-C 2yc'
_symmetry_space_group_name_H-M 'C 1 2/c 1'
_atom_sites_solution_hydrogens geom
_atom_sites_solution_primary direct
_atom_sites_solution_secondary difmap
_audit_creation_method SHELXL-97
_cell_angle_alpha 90.00
_cell_angle_beta 108.327(2)
_cell_angle_gamma 90.00
_cell_formula_units_Z 4
_cell_length_a 20.0538(11)
_cell_length_b 22.4461(11)
_cell_length_c 23.9573(10)
_cell_measurement_reflns_used 5281
_cell_measurement_temperature 120(2)
_cell_measurement_theta_max 20.85
_cell_measurement_theta_min 2.81
_cell_volume 10236.9(9)
_computing_cell_refinement 'Bruker-Nonius X8APEX package'
_computing_data_collection 'Bruker-Nonius X8APEX package'
_computing_data_reduction 'Bruker-Nonius X8APEX package'
_computing_molecular_graphics 'ORTEP-3 for Windows (Farrugia, 1997)'
_computing_publication_material "'WINGX publication routines v1.80.05 (Farrugia, 1999)'"
_computing_structure_refinement 'SHELXL-97 (Sheldrick, 2008)'
_computing_structure_solution 'SIR92 (Altomare, 1993)'
_diffrn_ambient_temperature 120(2)
_diffrn_detector_area_resol_mean 66
_diffrn_measured_fraction_theta_full 0.991
_diffrn_measured_fraction_theta_max 0.991
_diffrn_measurement_device_type 'Bruker X8APEX four-circle diffractometer'
_diffrn_measurement_method 'phi and omega scans'
_diffrn_radiation_monochromator graphite
_diffrn_radiation_source 'fine-focus sealed tube'
_diffrn_radiation_type MoK\a
_diffrn_radiation_wavelength 0.71073
_diffrn_reflns_av_R_equivalents 0.0652
_diffrn_reflns_av_sigmaI/netI 0.0680
_diffrn_reflns_limit_h_max 23
_diffrn_reflns_limit_h_min -23
_diffrn_reflns_limit_k_max 26
_diffrn_reflns_limit_k_min -26
_diffrn_reflns_limit_l_max 21
_diffrn_reflns_limit_l_min -28
_diffrn_reflns_number 39935
_diffrn_reflns_theta_full 25.04
_diffrn_reflns_theta_max 25.04
_diffrn_reflns_theta_min 3.14
_diffrn_standards_decay_% 'not measured'
_diffrn_standards_interval_count 'not measured'
_diffrn_standards_interval_time 'not measured'
_diffrn_standards_number 'not measured'
_exptl_absorpt_coefficient_mu 0.619
_exptl_absorpt_correction_T_max 0.9294
_exptl_absorpt_correction_T_min 0.7988
_exptl_absorpt_correction_type multi-scan
_exptl_absorpt_process_details
;
SADABS - Bruker Nonius area detector scaling
and absorption correction - V2.10
;
_exptl_crystal_colour orange
_exptl_crystal_density_diffrn 1.226
_exptl_crystal_density_method 'not measured'
_exptl_crystal_description prism
_exptl_crystal_F_000 4032
_exptl_crystal_size_max 0.38
_exptl_crystal_size_mid 0.13
_exptl_crystal_size_min 0.12
_refine_diff_density_max 0.420
_refine_diff_density_min -0.297
_refine_diff_density_rms 0.062
_refine_ls_extinction_method none
_refine_ls_goodness_of_fit_ref 1.007
_refine_ls_hydrogen_treatment constr
_refine_ls_matrix_type full
_refine_ls_number_parameters 579
_refine_ls_number_reflns 8978
_refine_ls_number_restraints 42
_refine_ls_restrained_S_all 1.034
_refine_ls_R_factor_all 0.0959
_refine_ls_R_factor_gt 0.0514
_refine_ls_shift/su_max 0.002
_refine_ls_shift/su_mean 0.000
_refine_ls_structure_factor_coef Fsqd
_refine_ls_weighting_details 'calc w=1/[\s^2^(Fo^2^)+(0.0723P)^2^+5.6108P] where P=(Fo^2^+2Fc^2^)/3'
_refine_ls_weighting_scheme calc
_refine_ls_wR_factor_gt 0.1217
_refine_ls_wR_factor_ref 0.1412
_reflns_number_gt 5868
_reflns_number_total 8978
_reflns_threshold_expression >2sigma(I)
_cod_data_source_file c2dt30172e.txt
_cod_data_source_block fe4azoph_1
_cod_original_sg_symbol_H-M C2/c
_cod_database_code 7019314

loop_
_symmetry_equiv_pos_as_xyz
'x, y, z'
'-x, y, -z+1/2'
'x+1/2, y+1/2, z'
'-x+1/2, y+1/2, -z+1/2'
'-x, -y, -z'
'x, -y, z-1/2'
'-x+1/2, -y+1/2, -z'
'x+1/2, -y+1/2, z-1/2'

loop_
_atom_site_label
_atom_site_type_symbol
_atom_site_fract_x
_atom_site_fract_y
_atom_site_fract_z
_atom_site_U_iso_or_equiv
_atom_site_adp_type
_atom_site_occupancy
_atom_site_symmetry_multiplicity
_atom_site_calc_flag
_atom_site_refinement_flags
_atom_site_disorder_assembly
_atom_site_disorder_group
Fe1 Fe 0.5000 0.23118(3) 0.2500 0.03035(19) Uani 1 2 d S . .
Fe2 Fe 0.5000 0.09377(3) 0.2500 0.0364(2) Uani 1 2 d S . .
Fe3 Fe 0.50525(3) 0.30037(2) 0.36202(2) 0.03250(16) Uani 1 1 d . . .
O1 O 0.56115(12) 0.16217(9) 0.28341(10) 0.0330(6) Uani 1 1 d . . .
O2 O 0.55752(12) 0.24767(9) 0.19864(10) 0.0315(5) Uani 1 1 d . . .
O3 O 0.56369(12) 0.28256(9) 0.31164(9) 0.0301(5) Uani 1 1 d . . .
O4 O 0.44768(13) 0.08531(10) 0.30870(11) 0.0405(6) Uani 1 1 d . A .
O5 O 0.56593(13) 0.03361(10) 0.29898(12) 0.0438(6) Uani 1 1 d . A .
O6 O 0.43918(13) 0.30207(12) 0.40891(11) 0.0446(7) Uani 1 1 d . . .
O7 O 0.55804(13) 0.23909(11) 0.41875(11) 0.0432(6) Uani 1 1 d . . .
O8 O 0.45236(12) 0.37090(9) 0.31947(10) 0.0345(6) Uani 1 1 d . . .
O9 O 0.57319(13) 0.35959(11) 0.41013(11) 0.0420(6) Uani 1 1 d . B .
C1 C 0.63485(19) 0.16694(14) 0.29660(16) 0.0386(9) Uani 1 1 d . . .
H1A H 0.6505 0.1390 0.2713 0.046 Uiso 1 1 calc R . .
H1B H 0.6577 0.1549 0.3380 0.046 Uiso 1 1 calc R . .
C2 C 0.63144(18) 0.24885(16) 0.22201(15) 0.0373(9) Uani 1 1 d . . .
H2A H 0.6481 0.2896 0.2177 0.045 Uiso 1 1 calc R . .
H2B H 0.6513 0.2215 0.1989 0.045 Uiso 1 1 calc R . .
C3 C 0.63735(18) 0.27551(15) 0.32769(15) 0.0347(8) Uani 1 1 d . . .
H3A H 0.6553 0.2615 0.3689 0.042 Uiso 1 1 calc R . .
H3B H 0.6591 0.3147 0.3255 0.042 Uiso 1 1 calc R . .
C4 C 0.45050(19) 0.04459(16) 0.34556(16) 0.0380(9) Uani 1 1 d . . .
C5 C 0.5014(2) -0.00080(16) 0.35915(17) 0.0423(9) Uani 1 1 d . A .
H5 H 0.4973 -0.0315 0.3852 0.051 Uiso 1 1 calc R . .
C6 C 0.5570(2) -0.00343(15) 0.33689(16) 0.0395(9) Uani 1 1 d . . .
C7 C 0.4409(2) 0.2747(2) 0.45488(19) 0.0550(11) Uani 1 1 d . . .
C8 C 0.4922(3) 0.2345(2) 0.48344(19) 0.0659(13) Uani 1 1 d . . .
H8 H 0.4884 0.2161 0.5180 0.079 Uiso 1 1 calc R . .
C9 C 0.5495(2) 0.21869(16) 0.46510(17) 0.0468(11) Uani 1 1 d . . .
C10 C 0.45464(19) 0.42456(16) 0.33596(15) 0.0369(9) Uani 1 1 d . . .
C11 C 0.5076(2) 0.44732(16) 0.38423(17) 0.0453(10) Uani 1 1 d . B .
H11 H 0.5041 0.4878 0.3946 0.054 Uiso 1 1 calc R . .
C12 C 0.5649(2) 0.41476(17) 0.41813(17) 0.0439(10) Uani 1 1 d . . .
C13A C 0.3929(2) 0.04647(18) 0.37466(18) 0.0483(10) Uani 0.75 1 d PD A 1
C14A C 0.3352(3) 0.0037(4) 0.3416(3) 0.083(2) Uani 0.75 1 d PDU A 1
H14A H 0.3552 -0.0362 0.3416 0.124 Uiso 0.75 1 calc PR A 1
H14B H 0.3145 0.0175 0.3010 0.124 Uiso 0.75 1 calc PR A 1
H14C H 0.2988 0.0021 0.3609 0.124 Uiso 0.75 1 calc PR A 1
C15A C 0.4195(3) 0.0277(3) 0.4407(2) 0.0561(16) Uani 0.75 1 d PD A 1
H15A H 0.4586 0.0535 0.4621 0.084 Uiso 0.75 1 calc PR A 1
H15B H 0.4355 -0.0138 0.4438 0.084 Uiso 0.75 1 calc PR A 1
H15C H 0.3812 0.0315 0.4576 0.084 Uiso 0.75 1 calc PR A 1
C16A C 0.3644(4) 0.1093(3) 0.3743(4) 0.092(3) Uani 0.75 1 d PDU A 1
H16A H 0.4019 0.1354 0.3978 0.138 Uiso 0.75 1 calc PR A 1
H16B H 0.3257 0.1089 0.3911 0.138 Uiso 0.75 1 calc PR A 1
H16C H 0.3472 0.1240 0.3338 0.138 Uiso 0.75 1 calc PR A 1
C13B C 0.3929(2) 0.04647(18) 0.37466(18) 0.0483(10) Uani 0.25 1 d PD A 2
C14B C 0.3226(9) 0.0449(10) 0.3236(8) 0.072(3) Uiso 0.25 1 d PD A 2
H14D H 0.3241 0.0743 0.2937 0.108 Uiso 0.25 1 calc PR A 2
H14E H 0.2838 0.0544 0.3387 0.108 Uiso 0.25 1 calc PR A 2
H14F H 0.3156 0.0051 0.3060 0.108 Uiso 0.25 1 calc PR A 2
C15B C 0.3976(13) 0.0035(9) 0.4237(8) 0.072(3) Uiso 0.25 1 d PD A 2
H15D H 0.3576 0.0096 0.4383 0.108 Uiso 0.25 1 calc PR A 2
H15E H 0.4415 0.0102 0.4556 0.108 Uiso 0.25 1 calc PR A 2
H15F H 0.3968 -0.0374 0.4091 0.108 Uiso 0.25 1 calc PR A 2
C16B C 0.3965(13) 0.1105(7) 0.4006(10) 0.072(3) Uiso 0.25 1 d PD A 2
H16D H 0.3942 0.1398 0.3698 0.108 Uiso 0.25 1 calc PR A 2
H16E H 0.4407 0.1154 0.4327 0.108 Uiso 0.25 1 calc PR A 2
H16F H 0.3569 0.1165 0.4157 0.108 Uiso 0.25 1 calc PR A 2
C17 C 0.6144(2) -0.05092(17) 0.35612(18) 0.0476(10) Uani 1 1 d . A .
C18 C 0.6832(2) -0.0183(2) 0.3851(3) 0.0906(19) Uani 1 1 d . . .
H18A H 0.7215 -0.0473 0.3985 0.136 Uiso 1 1 calc R A .
H18B H 0.6795 0.0045 0.4189 0.136 Uiso 1 1 calc R . .
H18C H 0.6930 0.0089 0.3566 0.136 Uiso 1 1 calc R . .
C19 C 0.6008(3) -0.0969(2) 0.3981(2) 0.0808(17) Uani 1 1 d . . .
H19A H 0.6394 -0.1258 0.4089 0.121 Uiso 1 1 calc R A .
H19B H 0.5565 -0.1176 0.3788 0.121 Uiso 1 1 calc R . .
H19C H 0.5978 -0.0769 0.4336 0.121 Uiso 1 1 calc R . .
C20 C 0.6193(2) -0.08319(18) 0.30146(19) 0.0577(12) Uani 1 1 d . . .
H20A H 0.6557 -0.1139 0.3131 0.086 Uiso 1 1 calc R A .
H20B H 0.6312 -0.0545 0.2752 0.086 Uiso 1 1 calc R . .
H20C H 0.5740 -0.1018 0.2809 0.086 Uiso 1 1 calc R . .
C21 C 0.3800(3) 0.2903(3) 0.4787(2) 0.0801(16) Uani 1 1 d . . .
C22 C 0.3155(4) 0.3038(4) 0.4295(3) 0.151(3) Uani 1 1 d U . .
H22A H 0.2989 0.2674 0.4066 0.227 Uiso 1 1 calc R . .
H22B H 0.3260 0.3341 0.4040 0.227 Uiso 1 1 calc R . .
H22C H 0.2790 0.3186 0.4451 0.227 Uiso 1 1 calc R . .
C23 C 0.4058(4) 0.3455(3) 0.5152(3) 0.143(3) Uani 1 1 d U . .
H23A H 0.4484 0.3360 0.5476 0.215 Uiso 1 1 calc R . .
H23B H 0.3694 0.3598 0.5313 0.215 Uiso 1 1 calc R . .
H23C H 0.4163 0.3766 0.4905 0.215 Uiso 1 1 calc R . .
C24 C 0.3675(4) 0.2422(3) 0.5193(3) 0.132(3) Uani 1 1 d . . .
H24A H 0.4113 0.2346 0.5511 0.199 Uiso 1 1 calc R . .
H24B H 0.3520 0.2055 0.4968 0.199 Uiso 1 1 calc R . .
H24C H 0.3313 0.2556 0.5360 0.199 Uiso 1 1 calc R . .
C25 C 0.6067(2) 0.17665(18) 0.49998(18) 0.0559(12) Uani 1 1 d . . .
C26 C 0.6723(3) 0.2122(2) 0.5243(2) 0.0914(19) Uani 1 1 d . . .
H26A H 0.6647 0.2432 0.5505 0.137 Uiso 1 1 calc R . .
H26B H 0.6848 0.2308 0.4920 0.137 Uiso 1 1 calc R . .
H26C H 0.7105 0.1860 0.5464 0.137 Uiso 1 1 calc R . .
C27 C 0.5876(3) 0.1467(2) 0.5512(2) 0.0933(19) Uani 1 1 d . . .
H27A H 0.5445 0.1233 0.5353 0.140 Uiso 1 1 calc R . .
H27B H 0.5801 0.1775 0.5776 0.140 Uiso 1 1 calc R . .
H27C H 0.6260 0.1205 0.5730 0.140 Uiso 1 1 calc R . .
C28 C 0.6145(3) 0.12740(19) 0.4591(2) 0.0708(14) Uani 1 1 d . . .
H28A H 0.5703 0.1051 0.4448 0.106 Uiso 1 1 calc R . .
H28B H 0.6523 0.1004 0.4805 0.106 Uiso 1 1 calc R . .
H28C H 0.6258 0.1449 0.4257 0.106 Uiso 1 1 calc R . .
C29 C 0.3935(2) 0.46262(16) 0.29910(16) 0.0422(10) Uani 1 1 d . . .
C30 C 0.3270(2) 0.4372(2) 0.3072(3) 0.0820(16) Uani 1 1 d . . .
H30A H 0.3231 0.3949 0.2966 0.123 Uiso 1 1 calc R . .
H30B H 0.2861 0.4587 0.2819 0.123 Uiso 1 1 calc R . .
H30C H 0.3289 0.4415 0.3484 0.123 Uiso 1 1 calc R . .
C31 C 0.3887(3) 0.4553(2) 0.23416(18) 0.0719(15) Uani 1 1 d . . .
H31A H 0.3841 0.4130 0.2237 0.108 Uiso 1 1 calc R . .
H31B H 0.4314 0.4713 0.2280 0.108 Uiso 1 1 calc R . .
H31C H 0.3477 0.4771 0.2094 0.108 Uiso 1 1 calc R . .
C32 C 0.3996(3) 0.52793(19) 0.3152(2) 0.0836(18) Uani 1 1 d . . .
H32A H 0.4423 0.5443 0.3096 0.125 Uiso 1 1 calc R . .
H32B H 0.4018 0.5325 0.3564 0.125 Uiso 1 1 calc R . .
H32C H 0.3585 0.5493 0.2899 0.125 Uiso 1 1 calc R . .
C33A C 0.6256(2) 0.44290(19) 0.46743(19) 0.0562(12) Uani 0.75 1 d PD B 3
C34A C 0.6885(3) 0.4456(4) 0.4443(3) 0.094(3) Uani 0.75 1 d PD B 3
H34A H 0.6779 0.4726 0.4105 0.140 Uiso 0.75 1 calc PR B 3
H34B H 0.6982 0.4057 0.4322 0.140 Uiso 0.75 1 calc PR B 3
H34C H 0.7298 0.4603 0.4755 0.140 Uiso 0.75 1 calc PR B 3
C35A C 0.6084(4) 0.5059(3) 0.4837(4) 0.108(3) Uani 0.75 1 d PDU B 3
H35A H 0.5944 0.5308 0.4483 0.163 Uiso 0.75 1 calc PR B 3
H35B H 0.6501 0.5231 0.5125 0.163 Uiso 0.75 1 calc PR B 3
H35C H 0.5699 0.5040 0.5006 0.163 Uiso 0.75 1 calc PR B 3
C36A C 0.6412(5) 0.4043(3) 0.5208(3) 0.100(3) Uani 0.75 1 d PD B 3
H36A H 0.6565 0.3649 0.5119 0.150 Uiso 0.75 1 calc PR B 3
H36B H 0.5989 0.4001 0.5325 0.150 Uiso 0.75 1 calc PR B 3
H36C H 0.6787 0.4225 0.5529 0.150 Uiso 0.75 1 calc PR B 3
C33B C 0.6256(2) 0.44290(19) 0.46743(19) 0.0562(12) Uani 0.25 1 d PD B 4
C34B C 0.6645(11) 0.4854(8) 0.4425(9) 0.072(3) Uiso 0.25 1 d PD B 4
H34D H 0.6322 0.5158 0.4198 0.108 Uiso 0.25 1 calc PR B 4
H34E H 0.6860 0.4642 0.4168 0.108 Uiso 0.25 1 calc PR B 4
H34F H 0.7014 0.5046 0.4745 0.108 Uiso 0.25 1 calc PR B 4
C35B C 0.5907(10) 0.4701(9) 0.5117(8) 0.072(3) Uiso 0.25 1 d PD B 4
H35D H 0.5665 0.4386 0.5261 0.108 Uiso 0.25 1 calc PR B 4
H35E H 0.5568 0.5008 0.4918 0.108 Uiso 0.25 1 calc PR B 4
H35F H 0.6271 0.4879 0.5449 0.108 Uiso 0.25 1 calc PR B 4
C36B C 0.6722(11) 0.3946(9) 0.5042(10) 0.072(3) Uiso 0.25 1 d PD B 4
H36D H 0.6436 0.3674 0.5191 0.108 Uiso 0.25 1 calc PR B 4
H36E H 0.7083 0.4129 0.5373 0.108 Uiso 0.25 1 calc PR B 4
H36F H 0.6948 0.3724 0.4798 0.108 Uiso 0.25 1 calc PR B 4
C37 C 0.65944(18) 0.23069(14) 0.28761(15) 0.0333(8) Uani 1 1 d . . .
C38 C 0.73980(19) 0.23197(15) 0.30415(15) 0.0361(9) Uani 1 1 d . . .
C39 C 0.7819(2) 0.18135(17) 0.32303(17) 0.0463(10) Uani 1 1 d . . .
H39 H 0.7604 0.1453 0.3293 0.056 Uiso 1 1 calc R . .
C40 C 0.8532(2) 0.18220(17) 0.33274(17) 0.0470(10) Uani 1 1 d . . .
H40 H 0.8803 0.1473 0.3461 0.056 Uiso 1 1 calc R . .
C41 C 0.8854(2) 0.23384(17) 0.32300(17) 0.0447(10) Uani 1 1 d . . .
N1 N 0.95751(17) 0.23802(14) 0.32658(14) 0.0464(8) Uani 1 1 d . . .
N2 N 0.98472(18) 0.18790(16) 0.32562(15) 0.0553(9) Uani 1 1 d . . .
C42 C 0.8454(2) 0.28560(16) 0.30735(17) 0.0441(10) Uani 1 1 d . . .
H42 H 0.8676 0.3219 0.3030 0.053 Uiso 1 1 calc R . .
C43 C 0.77417(19) 0.28442(16) 0.29815(16) 0.0401(9) Uani 1 1 d . . .
H43 H 0.7478 0.3201 0.2875 0.048 Uiso 1 1 calc R . .
C44 C 1.0562(2) 0.19016(19) 0.32637(19) 0.0534(11) Uani 1 1 d . . .
C45 C 1.0877(2) 0.1353(2) 0.3286(2) 0.0720(15) Uani 1 1 d . . .
H45 H 1.0622 0.0999 0.3295 0.086 Uiso 1 1 calc R . .
C46 C 1.1572(3) 0.1325(2) 0.3297(3) 0.0814(16) Uani 1 1 d . . .
H46 H 1.1795 0.0949 0.3313 0.098 Uiso 1 1 calc R . .
C47 C 1.1934(3) 0.1835(2) 0.3286(2) 0.0726(14) Uani 1 1 d . . .
H47 H 1.2410 0.1812 0.3292 0.087 Uiso 1 1 calc R . .
C48 C 1.1622(2) 0.2382(2) 0.3267(2) 0.0675(13) Uani 1 1 d . . .
H48 H 1.1880 0.2736 0.3263 0.081 Uiso 1 1 calc R . .
C49 C 1.0935(2) 0.2414(2) 0.32535(18) 0.0555(11) Uani 1 1 d . . .
H49 H 1.0715 0.2791 0.3237 0.067 Uiso 1 1 calc R . .

loop_
_atom_site_aniso_label
_atom_site_aniso_U_11
_atom_site_aniso_U_22
_atom_site_aniso_U_33
_atom_site_aniso_U_23
_atom_site_aniso_U_13
_atom_site_aniso_U_12
Fe1 0.0411(4) 0.0182(3) 0.0329(4) 0.000 0.0134(3) 0.000
Fe2 0.0436(5) 0.0183(3) 0.0533(5) 0.000 0.0238(4) 0.000
Fe3 0.0379(3) 0.0296(3) 0.0286(3) 0.0005(2) 0.0085(2) 0.0059(2)
O1 0.0381(14) 0.0192(11) 0.0432(14) 0.0005(11) 0.0152(11) 0.0015(10)
O2 0.0370(14) 0.0239(12) 0.0324(13) -0.0013(10) 0.0091(11) -0.0017(10)
O3 0.0333(14) 0.0218(12) 0.0341(13) -0.0016(10) 0.0090(11) 0.0043(10)
O4 0.0464(16) 0.0259(13) 0.0563(16) 0.0111(12) 0.0260(13) 0.0086(11)
O5 0.0452(16) 0.0231(13) 0.0686(18) 0.0082(13) 0.0260(14) 0.0056(11)
O6 0.0490(17) 0.0566(17) 0.0306(14) 0.0065(13) 0.0160(12) 0.0063(13)
O7 0.0486(16) 0.0410(15) 0.0372(15) 0.0103(13) 0.0095(12) 0.0101(12)
O8 0.0406(15) 0.0262(13) 0.0328(14) -0.0032(10) 0.0060(11) 0.0055(10)
O9 0.0422(15) 0.0352(14) 0.0421(15) -0.0112(12) 0.0041(12) 0.0077(12)
C1 0.045(2) 0.0231(18) 0.044(2) -0.0028(16) 0.0078(18) 0.0031(16)
C2 0.040(2) 0.0319(19) 0.040(2) 0.0032(16) 0.0124(18) 0.0037(16)
C3 0.037(2) 0.0288(19) 0.037(2) -0.0010(16) 0.0098(16) 0.0020(16)
C4 0.038(2) 0.033(2) 0.043(2) -0.0008(18) 0.0137(17) -0.0023(17)
C5 0.045(2) 0.035(2) 0.050(2) 0.0130(18) 0.0194(19) 0.0102(18)
C6 0.043(2) 0.0271(19) 0.044(2) -0.0031(18) 0.0071(18) 0.0017(16)
C7 0.062(3) 0.055(3) 0.049(3) -0.003(2) 0.019(2) -0.008(2)
C8 0.087(4) 0.066(3) 0.050(3) 0.020(2) 0.028(3) 0.006(3)
C9 0.065(3) 0.032(2) 0.036(2) 0.0002(18) 0.006(2) -0.0035(19)
C10 0.041(2) 0.035(2) 0.036(2) -0.0005(17) 0.0140(17) 0.0046(17)
C11 0.051(2) 0.031(2) 0.048(2) -0.0110(18) 0.006(2) 0.0036(18)
C12 0.045(2) 0.042(2) 0.043(2) -0.0081(19) 0.0103(18) 0.0011(18)
C13A 0.047(2) 0.048(2) 0.056(3) 0.016(2) 0.025(2) 0.0093(19)
C14A 0.054(4) 0.136(6) 0.064(4) -0.013(4) 0.027(3) -0.029(4)
C15A 0.062(4) 0.060(4) 0.049(4) 0.004(3) 0.022(3) 0.002(3)
C16A 0.106(6) 0.083(5) 0.121(6) 0.032(4) 0.084(5) 0.047(4)
C13B 0.047(2) 0.048(2) 0.056(3) 0.016(2) 0.025(2) 0.0093(19)
C17 0.048(2) 0.043(2) 0.052(2) 0.005(2) 0.016(2) 0.0185(19)
C18 0.054(3) 0.089(4) 0.105(4) -0.036(3) -0.008(3) 0.024(3)
C19 0.099(4) 0.072(3) 0.082(4) 0.036(3) 0.044(3) 0.053(3)
C20 0.072(3) 0.038(2) 0.066(3) 0.001(2) 0.026(2) 0.017(2)
C21 0.089(4) 0.100(4) 0.072(4) 0.014(3) 0.054(3) 0.003(3)
C22 0.094(5) 0.244(7) 0.140(6) 0.062(5) 0.072(4) 0.046(5)
C23 0.182(7) 0.125(5) 0.173(6) -0.042(5) 0.127(5) 0.000(5)
C24 0.159(7) 0.139(6) 0.147(6) 0.036(5) 0.117(6) 0.003(5)
C25 0.071(3) 0.039(2) 0.041(2) 0.0099(19) -0.005(2) 0.001(2)
C26 0.078(4) 0.064(3) 0.097(4) 0.012(3) -0.022(3) 0.000(3)
C27 0.140(5) 0.067(3) 0.061(3) 0.025(3) 0.014(3) 0.014(3)
C28 0.084(4) 0.054(3) 0.064(3) 0.008(2) 0.007(3) 0.021(3)
C29 0.048(2) 0.029(2) 0.044(2) -0.0016(17) 0.0064(19) 0.0072(17)
C30 0.049(3) 0.075(3) 0.120(4) 0.019(3) 0.024(3) 0.019(3)
C31 0.095(4) 0.066(3) 0.046(3) 0.008(2) 0.009(3) 0.027(3)
C32 0.097(4) 0.042(3) 0.083(4) -0.013(3) -0.012(3) 0.026(3)
C33A 0.049(3) 0.051(3) 0.053(3) -0.017(2) -0.005(2) 0.004(2)
C34A 0.052(4) 0.128(7) 0.081(5) -0.018(5) -0.007(4) -0.026(4)
C35A 0.092(5) 0.077(5) 0.114(6) -0.058(4) -0.027(4) 0.003(4)
C36A 0.133(8) 0.097(6) 0.046(4) -0.004(4) -0.006(4) -0.039(6)
C33B 0.049(3) 0.051(3) 0.053(3) -0.017(2) -0.005(2) 0.004(2)
C37 0.037(2) 0.0222(17) 0.041(2) -0.0002(16) 0.0131(17) 0.0025(15)
C38 0.040(2) 0.0321(19) 0.036(2) -0.0032(16) 0.0114(17) 0.0048(17)
C39 0.047(2) 0.030(2) 0.059(3) 0.0007(18) 0.012(2) 0.0052(17)
C40 0.044(2) 0.035(2) 0.055(3) -0.0035(19) 0.006(2) 0.0097(18)
C41 0.040(2) 0.042(2) 0.047(2) -0.0061(19) 0.0074(19) 0.0094(18)
N1 0.042(2) 0.0431(19) 0.051(2) -0.0076(16) 0.0112(16) 0.0080(16)
N2 0.045(2) 0.056(2) 0.061(2) -0.0121(18) 0.0118(17) 0.0086(18)
C42 0.042(2) 0.035(2) 0.051(2) -0.0054(18) 0.0085(19) 0.0001(17)
C43 0.038(2) 0.032(2) 0.049(2) -0.0001(17) 0.0108(18) 0.0064(16)
C44 0.047(3) 0.057(3) 0.055(3) -0.009(2) 0.014(2) 0.010(2)
C45 0.050(3) 0.057(3) 0.109(4) -0.024(3) 0.026(3) 0.005(2)
C46 0.060(3) 0.068(4) 0.119(5) -0.017(3) 0.033(3) 0.014(3)
C47 0.056(3) 0.085(4) 0.081(4) -0.004(3) 0.028(3) 0.014(3)
C48 0.057(3) 0.074(3) 0.075(3) 0.011(3) 0.025(3) 0.007(3)
C49 0.051(3) 0.056(3) 0.059(3) 0.005(2) 0.018(2) 0.007(2)

loop_
_atom_type_symbol
_atom_type_description
_atom_type_scat_dispersion_real
_atom_type_scat_dispersion_imag
_atom_type_scat_source
C C 0.0033 0.0016 'International Tables Vol C Tables 4.2.6.8 and 6.1.1.4'
H H 0.0000 0.0000 'International Tables Vol C Tables 4.2.6.8 and 6.1.1.4'
N N 0.0061 0.0033 'International Tables Vol C Tables 4.2.6.8 and 6.1.1.4'
O O 0.0106 0.0060 'International Tables Vol C Tables 4.2.6.8 and 6.1.1.4'
Fe Fe 0.3463 0.8444 'International Tables Vol C Tables 4.2.6.8 and 6.1.1.4'

loop_
_geom_angle_atom_site_label_1
_geom_angle_atom_site_label_2
_geom_angle_atom_site_label_3
_geom_angle
_geom_angle_site_symmetry_1
_geom_angle_site_symmetry_3
Fe2 Fe1 Fe3 120.35(1) . .
Fe3 Fe1 Fe3 119.30(3) . 2_655
Fe3 Fe2 Fe3 59.54(1) . 2_655
Fe2 Fe3 Fe3 60.23(1) . 2_655
O2 Fe1 O2 158.32(12) 2_655 .
O2 Fe1 O1 89.41(9) 2_655 2_655
O2 Fe1 O1 107.72(9) . 2_655
O2 Fe1 O1 107.72(9) 2_655 .
O2 Fe1 O1 89.41(9) . .
O1 Fe1 O1 77.16(13) 2_655 .
O2 Fe1 O3 78.03(9) 2_655 .
O2 Fe1 O3 89.39(9) . .
O1 Fe1 O3 157.60(9) 2_655 .
O1 Fe1 O3 88.97(9) . .
O2 Fe1 O3 89.39(9) 2_655 2_655
O2 Fe1 O3 78.03(9) . 2_655
O1 Fe1 O3 88.97(9) 2_655 2_655
O1 Fe1 O3 157.60(9) . 2_655
O3 Fe1 O3 109.12(12) . 2_655
O1 Fe2 O1 77.67(13) . 2_655
O1 Fe2 O5 168.43(10) . 2_655
O1 Fe2 O5 94.35(9) 2_655 2_655
O1 Fe2 O5 94.35(9) . .
O1 Fe2 O5 168.43(10) 2_655 .
O5 Fe2 O5 94.71(14) 2_655 .
O1 Fe2 O4 100.63(10) . .
O1 Fe2 O4 87.87(9) 2_655 .
O5 Fe2 O4 87.27(10) 2_655 .
O5 Fe2 O4 85.39(10) . .
O1 Fe2 O4 87.87(9) . 2_655
O1 Fe2 O4 100.63(10) 2_655 2_655
O5 Fe2 O4 85.39(10) 2_655 2_655
O5 Fe2 O4 87.27(10) . 2_655
O4 Fe2 O4 169.16(13) . 2_655
O3 Fe3 O2 78.06(9) . 2_655
O3 Fe3 O7 89.25(10) . .
O2 Fe3 O7 99.60(10) 2_655 .
O3 Fe3 O6 168.66(10) . .
O2 Fe3 O6 92.47(10) 2_655 .
O7 Fe3 O6 86.17(11) . .
O3 Fe3 O9 93.42(10) . .
O2 Fe3 O9 169.13(10) 2_655 .
O7 Fe3 O9 86.89(10) . .
O6 Fe3 O9 96.68(11) . .
O3 Fe3 O8 99.84(9) . .
O2 Fe3 O8 89.20(9) 2_655 .
O7 Fe3 O8 168.52(10) . .
O6 Fe3 O8 86.09(10) . .
O9 Fe3 O8 85.59(9) . .
C1 O1 Fe2 128.50(19) . .
C1 O1 Fe1 120.09(19) . .
Fe2 O1 Fe1 102.59(10) . .
C2 O2 Fe1 120.31(19) . .
C2 O2 Fe3 128.6(2) . 2_655
Fe1 O2 Fe3 102.01(10) . 2_655
C3 O3 Fe3 128.9(2) . .
C3 O3 Fe1 120.61(19) . .
Fe3 O3 Fe1 101.88(10) . .
C4 O4 Fe2 129.8(2) . .
C6 O5 Fe2 129.8(2) . .
C7 O6 Fe3 130.5(3) . .
C9 O7 Fe3 131.4(3) . .
C10 O8 Fe3 129.4(2) . .
C12 O9 Fe3 129.8(2) . .
O1 C1 C37 113.2(3) . .
O2 C2 C37 113.5(3) . .
O3 C3 C37 112.5(3) . .
O4 C4 C5 123.9(4) . .
O4 C4 C13A 115.2(3) . .
C5 C4 C13A 120.9(3) . .
C6 C5 C4 123.9(3) . .
O5 C6 C5 123.7(3) . .
O5 C6 C17 113.9(4) . .
C5 C6 C17 122.4(3) . .
O6 C7 C8 124.6(4) . .
O6 C7 C21 114.1(4) . .
C8 C7 C21 121.3(4) . .
C7 C8 C9 124.7(4) . .
O7 C9 C8 122.5(4) . .
O7 C9 C25 114.9(4) . .
C8 C9 C25 122.6(4) . .
O8 C10 C11 123.4(3) . .
O8 C10 C29 114.1(3) . .
C11 C10 C29 122.5(3) . .
C12 C11 C10 124.4(3) . .
O9 C12 C11 123.2(3) . .
O9 C12 C33A 114.0(3) . .
C11 C12 C33A 122.8(3) . .
C16A C13A C14A 111.1(5) . .
C16A C13A C4 111.1(4) . .
C14A C13A C4 107.8(4) . .
C16A C13A C15A 105.4(5) . .
C14A C13A C15A 108.6(4) . .
C4 C13A C15A 112.8(4) . .
C19 C17 C18 110.4(4) . .
C19 C17 C20 108.5(3) . .
C18 C17 C20 109.0(4) . .
C19 C17 C6 113.5(3) . .
C18 C17 C6 106.9(3) . .
C20 C17 C6 108.5(3) . .
C22 C21 C23 110.4(6) . .
C22 C21 C24 112.1(6) . .
C23 C21 C24 107.9(5) . .
C22 C21 C7 110.2(4) . .
C23 C21 C7 103.5(5) . .
C24 C21 C7 112.5(5) . .
C26 C25 C28 112.6(5) . .
C26 C25 C9 107.7(3) . .
C28 C25 C9 108.1(3) . .
C26 C25 C27 109.3(4) . .
C28 C25 C27 107.3(4) . .
C9 C25 C27 111.9(4) . .
C32 C29 C30 109.7(4) . .
C32 C29 C10 114.2(3) . .
C30 C29 C10 107.1(3) . .
C32 C29 C31 109.6(4) . .
C30 C29 C31 108.2(4) . .
C10 C29 C31 108.0(3) . .
C36A C33A C34A 110.9(6) . .
C36A C33A C35A 108.8(5) . .
C34A C33A C35A 109.3(6) . .
C36A C33A C12 108.7(4) . .
C34A C33A C12 106.3(4) . .
C35A C33A C12 112.8(4) . .
C38 C37 C2 105.9(3) . .
C38 C37 C3 108.0(3) . .
C2 C37 C3 112.0(3) . .
C38 C37 C1 109.6(3) . .
C2 C37 C1 110.8(3) . .
C3 C37 C1 110.4(3) . .
C43 C38 C39 116.8(3) . .
C43 C38 C37 120.2(3) . .
C39 C38 C37 123.0(3) . .
C40 C39 C38 122.1(4) . .
C39 C40 C41 120.0(4) . .
C40 C41 C42 119.0(4) . .
C40 C41 N1 124.4(3) . .
C42 C41 N1 116.6(4) . .
N2 N1 C41 112.3(3) . .
N1 N2 C44 114.1(4) . .
C43 C42 C41 120.5(4) . .
C42 C43 C38 121.5(3) . .
C49 C44 C45 120.1(4) . .
C49 C44 N2 125.3(4) . .
C45 C44 N2 114.5(4) . .
C44 C45 C46 119.2(5) . .
C47 C46 C45 120.1(5) . .
C46 C47 C48 120.8(5) . .
C49 C48 C47 119.5(5) . .
C48 C49 C44 120.3(4) . .

loop_
_geom_bond_atom_site_label_1
_geom_bond_atom_site_label_2
_geom_bond_distance
_geom_bond_site_symmetry_2
Fe1 Fe2 3.0842(9) .
Fe1 Fe3 3.0736(6) .
Fe2 Fe3 5.3423(8) .
Fe3 Fe3 5.3047(10) 2_655
Fe1 O2 1.968(2) 2_655
Fe1 O2 1.968(2) .
Fe1 O1 1.982(2) 2_655
Fe1 O1 1.982(2) .
Fe1 O3 1.989(2) .
Fe1 O3 1.989(2) 2_655
Fe2 O1 1.971(2) .
Fe2 O1 1.971(2) 2_655
Fe2 O5 1.993(2) 2_655
Fe2 O5 1.993(2) .
Fe2 O4 2.011(2) .
Fe2 O4 2.011(2) 2_655
Fe3 O3 1.969(2) .
Fe3 O2 1.986(2) 2_655
Fe3 O7 1.989(2) .
Fe3 O6 1.989(3) .
Fe3 O9 1.991(2) .
Fe3 O8 1.998(2) .
O1 C1 1.415(4) .
O2 C2 1.411(4) .
O2 Fe3 1.986(2) 2_655
O3 C3 1.413(4) .
O4 C4 1.260(4) .
O5 C6 1.285(4) .
O6 C7 1.252(5) .
O7 C9 1.262(5) .
O8 C10 1.264(4) .
O9 C12 1.272(4) .
C1 C37 1.551(4) .
C2 C37 1.548(5) .
C3 C37 1.549(5) .
C4 C5 1.406(5) .
C4 C13A 1.527(5) .
C5 C6 1.380(5) .
C6 C17 1.529(5) .
C7 C8 1.379(6) .
C7 C21 1.543(6) .
C8 C9 1.398(6) .
C9 C25 1.517(5) .
C10 C11 1.398(5) .
C10 C29 1.527(5) .
C11 C12 1.389(5) .
C12 C33A 1.539(5) .
C13A C16A 1.520(7) .
C13A C14A 1.520(7) .
C13A C15A 1.560(6) .
C17 C19 1.524(6) .
C17 C18 1.524(6) .
C17 C20 1.526(5) .
C21 C22 1.481(8) .
C21 C23 1.512(8) .
C21 C24 1.525(7) .
C25 C26 1.492(6) .
C25 C28 1.517(6) .
C25 C27 1.548(6) .
C29 C32 1.511(5) .
C29 C30 1.517(6) .
C29 C31 1.537(5) .
C33A C36A 1.493(7) .
C33A C34A 1.530(7) .
C33A C35A 1.534(7) .
C37 C38 1.534(5) .
C38 C43 1.394(5) .
C38 C39 1.403(5) .
C39 C40 1.375(5) .
C40 C41 1.382(5) .
C41 C42 1.394(5) .
C41 N1 1.425(5) .
N1 N2 1.254(4) .
N2 C44 1.429(5) .
C42 C43 1.376(5) .
C44 C49 1.376(6) .
C44 C45 1.377(6) .
C45 C46 1.387(6) .
C46 C47 1.360(7) .
C47 C48 1.374(6) .
C48 C49 1.369(6) .
